data_4032379
loop_
_publ_author_name
'Liang, Dongdong'
'Yu, Wenbo'
'Nguyen, Nam'
'Deschamps, Jeffrey R.'
'Imler, Gregory H.'
'Li, Yue'
'MacKerell, Jr, Alexander D'
'Jiang, Chao'
'Xue, Fengtian'

_publ_section_title
;
 Iodobenzene-Catalyzed Synthesis of Phenanthridinones via Oxidative C-H
 Amidation.
;
_journal_issue 7
_journal_name_full 'The Journal of organic chemistry'
_journal_page_first 3589
_journal_page_last 3596
_journal_paper_doi 10.1021/acs.joc.7b00106
_journal_volume 82
_journal_year 2017
_chemical_formula_moiety 'C15 H10 F3 N O2'
_chemical_formula_sum 'C15 H10 F3 N O2'
_chemical_formula_weight 293.24
_space_group_crystal_system monoclinic
_space_group_IT_number 14
_space_group_name_Hall '-P 2ybc'
_space_group_name_H-M_alt 'P 1 21/c 1'
_symmetry_space_group_name_Hall '-P 2ybc'
_symmetry_space_group_name_H-M 'P 1 21/c 1'
_atom_sites_solution_hydrogens geom
_audit_creation_method SHELXL-2014/7
_cell_angle_alpha 90
_cell_angle_beta 114.330(7)
_cell_angle_gamma 90
_cell_formula_units_Z 4
_cell_length_a 8.0964(11)
_cell_length_b 23.977(3)
_cell_length_c 7.0192(8)
_cell_measurement_reflns_used 1990
_cell_measurement_temperature 150(2)
_cell_measurement_theta_max 68.167
_cell_measurement_theta_min 3.687
_cell_volume 1241.6(3)
_computing_cell_refinement 'Bruker APEX3 v2015.5-2 (Bruker, 2015)'
_computing_data_collection 'Bruker APEX3 v2015.5-2 (Bruker, 2015)'
_computing_data_reduction
;
Bruker SAINT v8.34A (Bruker, 2013), Bruker XPREP v2014/2 (Bruker, 2014)
;
_computing_molecular_graphics 'Bruker SHELXTL v2014/7 (Bruker, 2014)'
_computing_publication_material 'Bruker SHELXTL v2014/7 (Bruker, 2014)'
_computing_structure_refinement 'SHELXL-2014/7 (Sheldrick, 2014)'
_computing_structure_solution 'Bruker SHELXTL v2014/7 (Bruker, 2014)'
_diffrn_ambient_temperature 150(2)
_diffrn_measured_fraction_theta_full 0.986
_diffrn_measured_fraction_theta_max 0.982
_diffrn_measurement_device 'Bruker PLATINUM 135 CCD'
_diffrn_measurement_method '\w scans'
_diffrn_radiation_monochromator 'Helios optics'
_diffrn_radiation_source 'rotating anode'
_diffrn_radiation_type CuK\a
_diffrn_radiation_wavelength 1.54178
_diffrn_reflns_av_R_equivalents 0.0842
_diffrn_reflns_av_unetI/netI 0.1035
_diffrn_reflns_Laue_measured_fraction_full 0.986
_diffrn_reflns_Laue_measured_fraction_max 0.982
_diffrn_reflns_limit_h_max 9
_diffrn_reflns_limit_h_min -9
_diffrn_reflns_limit_k_max 26
_diffrn_reflns_limit_k_min -28
_diffrn_reflns_limit_l_max 8
_diffrn_reflns_limit_l_min -8
_diffrn_reflns_number 6868
_diffrn_reflns_point_group_measured_fraction_full 0.986
_diffrn_reflns_point_group_measured_fraction_max 0.982
_diffrn_reflns_theta_full 67.679
_diffrn_reflns_theta_max 68.248
_diffrn_reflns_theta_min 3.687
_exptl_absorpt_coefficient_mu 1.169
_exptl_absorpt_correction_T_max 0.7531
_exptl_absorpt_correction_T_min 0.4484
_exptl_absorpt_correction_type multi-scan
_exptl_absorpt_process_details 'SADABS v2014/5 (Bruker, 2008)'
_exptl_crystal_density_diffrn 1.569
_exptl_crystal_F_000 600
_exptl_crystal_size_max 0.303
_exptl_crystal_size_mid 0.128
_exptl_crystal_size_min 0.039
_refine_diff_density_max 0.518
_refine_diff_density_min -0.529
_refine_diff_density_rms 0.113
_refine_ls_extinction_coef 0.0046(13)
_refine_ls_extinction_expression Fc^*^=kFc[1+0.001xFc^2^\l^3^/sin(2\q)]^-1/4^
_refine_ls_extinction_method 'SHELXL-2014/7 (Sheldrick 2014'
_refine_ls_goodness_of_fit_ref 1.033
_refine_ls_hydrogen_treatment constr
_refine_ls_matrix_type full
_refine_ls_number_parameters 192
_refine_ls_number_reflns 2237
_refine_ls_number_restraints 0
_refine_ls_restrained_S_all 1.033
_refine_ls_R_factor_all 0.1464
_refine_ls_R_factor_gt 0.0819
_refine_ls_shift/su_max 0.000
_refine_ls_shift/su_mean 0.000
_refine_ls_structure_factor_coef Fsqd
_refine_ls_weighting_details 'w=1/[\s^2^(Fo^2^)+(0.1548P)^2^] where P=(Fo^2^+2Fc^2^)/3'
_refine_ls_weighting_scheme calc
_refine_ls_wR_factor_gt 0.2120
_refine_ls_wR_factor_ref 0.2546
_reflns_Friedel_coverage 0.000
_reflns_number_gt 1342
_reflns_number_total 2237
_reflns_threshold_expression 'I > 2\s(I)'
_cod_data_source_file jo7b00106_si_003.cif
_cod_data_source_block xue037
_cod_depositor_comments 'Adding full bibliography for 4032377--4032380.cif.'
_cod_database_code 4032379
_shelx_shelxl_version_number 2014/7
_shelx_space_group_comment
;
The symmetry employed for this shelxl refinement is uniquely defined
by the following loop, which should always be used as a source of
symmetry information in preference to the above space-group names.
They are only intended as comments.
;
_shelx_estimated_absorpt_t_min 0.718
_shelx_estimated_absorpt_t_max 0.956

loop_
_space_group_symop_operation_xyz
'x, y, z'
'-x, y+1/2, -z+1/2'
'-x, -y, -z'
'x, -y-1/2, z-1/2'

loop_
_atom_site_label
_atom_site_type_symbol
_atom_site_fract_x
_atom_site_fract_y
_atom_site_fract_z
_atom_site_U_iso_or_equiv
_atom_site_adp_type
_atom_site_occupancy
_atom_site_site_symmetry_order
_atom_site_calc_flag
_atom_site_refinement_flags_posn
_atom_site_refinement_flags_adp
N1 N 0.8189(5) 0.34632(14) 0.9941(4) 0.0236(9) Uani 1 1 d . .
O1 O 0.9268(4) 0.39173(12) 1.0958(4) 0.0305(8) Uani 1 1 d . .
C1 C 1.0382(7) 0.4079(2) 0.9905(7) 0.0393(13) Uani 1 1 d . .
H1A H 1.1189 0.4383 1.0676 0.059 Uiso 1 1 calc R U
H1B H 0.9610 0.4205 0.8486 0.059 Uiso 1 1 calc R U
H1C H 1.1109 0.3759 0.9832 0.059 Uiso 1 1 calc R U
C2 C 0.8993(6) 0.29440(18) 1.0535(5) 0.0239(10) Uani 1 1 d . .
O2 O 1.0580(4) 0.28935(12) 1.1724(4) 0.0309(8) Uani 1 1 d . .
C3 C 0.7733(6) 0.24775(17) 0.9560(5) 0.0214(10) Uani 1 1 d . .
C4 C 0.8456(6) 0.19392(18) 1.0100(6) 0.0253(10) Uani 1 1 d . .
H4A H 0.9689 0.1889 1.1036 0.030 Uiso 1 1 calc R U
C5 C 0.7357(6) 0.14840(19) 0.9256(6) 0.0287(11) Uani 1 1 d . .
H5A H 0.7835 0.1118 0.9606 0.034 Uiso 1 1 calc R U
C6 C 0.5555(6) 0.15593(18) 0.7896(6) 0.0287(11) Uani 1 1 d . .
H6A H 0.4805 0.1244 0.7318 0.034 Uiso 1 1 calc R U
C7 C 0.4843(6) 0.20874(16) 0.7377(5) 0.0221(10) Uani 1 1 d . .
H7A H 0.3604 0.2134 0.6453 0.027 Uiso 1 1 calc R U
C8 C 0.5939(6) 0.25566(17) 0.8209(5) 0.0202(10) Uani 1 1 d . .
C9 C 0.5227(5) 0.31269(16) 0.7695(5) 0.0197(10) Uani 1 1 d . .
C10 C 0.3453(6) 0.32476(18) 0.6333(5) 0.0245(10) Uani 1 1 d . .
H10A H 0.2648 0.2950 0.5668 0.029 Uiso 1 1 calc R U
C11 C 0.2834(6) 0.37838(18) 0.5924(6) 0.0253(11) Uani 1 1 d . .
H11A H 0.1620 0.3857 0.4972 0.030 Uiso 1 1 calc R U
C12 C 0.4009(6) 0.42246(18) 0.6922(6) 0.0254(10) Uani 1 1 d . .
C13 C 0.5772(6) 0.41239(17) 0.8252(6) 0.0252(10) Uani 1 1 d . .
H13A H 0.6563 0.4426 0.8911 0.030 Uiso 1 1 calc R U
C14 C 0.6404(6) 0.35756(17) 0.8638(5) 0.0205(10) Uani 1 1 d . .
F15A F 0.4579(4) 0.51878(12) 0.7407(5) 0.0642(11) Uani 1 1 d . .
F15B F 0.2105(5) 0.48996(13) 0.7360(5) 0.0641(11) Uani 1 1 d . .
F15C F 0.2468(5) 0.49324(12) 0.4540(4) 0.0647(12) Uani 1 1 d . .
C15 C 0.3287(7) 0.48014(19) 0.6544(7) 0.0322(11) Uani 1 1 d . .

loop_
_atom_site_aniso_label
_atom_site_aniso_U_11
_atom_site_aniso_U_22
_atom_site_aniso_U_33
_atom_site_aniso_U_23
_atom_site_aniso_U_13
_atom_site_aniso_U_12
N1 0.0231(19) 0.022(2) 0.0155(15) -0.0049(13) -0.0019(14) -0.0048(17)
O1 0.0264(16) 0.0332(18) 0.0199(14) -0.0075(12) -0.0025(13) -0.0087(15)
C1 0.038(3) 0.040(3) 0.034(2) 0.001(2) 0.008(2) -0.012(3)
C2 0.025(2) 0.032(3) 0.0108(17) -0.0003(15) 0.0033(17) -0.002(2)
O2 0.0208(16) 0.037(2) 0.0217(14) -0.0033(12) -0.0042(13) 0.0014(15)
C3 0.025(2) 0.027(2) 0.0110(17) -0.0020(15) 0.0061(17) -0.001(2)
C4 0.026(2) 0.031(3) 0.0172(18) 0.0031(16) 0.0072(18) 0.006(2)
C5 0.038(3) 0.020(2) 0.026(2) -0.0002(17) 0.012(2) 0.000(2)
C6 0.040(3) 0.020(2) 0.025(2) -0.0028(16) 0.014(2) -0.006(2)
C7 0.024(2) 0.021(2) 0.0170(18) -0.0018(15) 0.0037(17) -0.0006(19)
C8 0.029(2) 0.020(2) 0.0110(16) -0.0014(14) 0.0075(18) 0.001(2)
C9 0.026(2) 0.020(2) 0.0098(16) -0.0012(14) 0.0035(17) -0.003(2)
C10 0.029(2) 0.022(2) 0.0149(18) -0.0019(15) 0.0015(18) -0.007(2)
C11 0.022(2) 0.027(3) 0.0196(19) 0.0040(16) 0.0002(18) 0.000(2)
C12 0.031(2) 0.020(2) 0.0202(19) 0.0004(16) 0.0057(19) -0.001(2)
C13 0.034(3) 0.020(2) 0.0187(18) -0.0048(15) 0.0084(19) -0.007(2)
C14 0.023(2) 0.022(2) 0.0115(17) -0.0009(14) 0.0021(17) -0.0013(19)
F15A 0.050(2) 0.0174(16) 0.099(3) -0.0002(14) 0.0034(18) 0.0001(15)
F15B 0.076(3) 0.0355(19) 0.096(3) 0.0058(16) 0.051(2) 0.0168(18)
F15C 0.097(3) 0.0334(18) 0.0414(17) 0.0126(12) 0.0060(17) 0.0234(18)
C15 0.034(3) 0.025(3) 0.032(2) -0.0031(18) 0.008(2) -0.001(2)

loop_
_atom_type_symbol
_atom_type_description
_atom_type_scat_dispersion_real
_atom_type_scat_dispersion_imag
_atom_type_scat_source
C C 0.0181 0.0091 'International Tables Vol C Tables 4.2.6.8 and 6.1.1.4'
H H 0.0000 0.0000 'International Tables Vol C Tables 4.2.6.8 and 6.1.1.4'
N N 0.0311 0.0180 'International Tables Vol C Tables 4.2.6.8 and 6.1.1.4'
O O 0.0492 0.0322 'International Tables Vol C Tables 4.2.6.8 and 6.1.1.4'
F F 0.0727 0.0534 'International Tables Vol C Tables 4.2.6.8 and 6.1.1.4'

loop_
_geom_angle_atom_site_label_1
_geom_angle_atom_site_label_2
_geom_angle_atom_site_label_3
_geom_angle
C14 N1 C2 127.4(3)
C14 N1 O1 116.8(3)
C2 N1 O1 115.4(3)
N1 O1 C1 110.0(3)
O1 C1 H1A 109.5
O1 C1 H1B 109.5
H1A C1 H1B 109.5
O1 C1 H1C 109.5
H1A C1 H1C 109.5
H1B C1 H1C 109.5
O2 C2 N1 121.9(4)
O2 C2 C3 125.1(4)
N1 C2 C3 113.0(4)
C8 C3 C4 121.0(4)
C8 C3 C2 122.9(4)
C4 C3 C2 116.1(4)
C5 C4 C3 119.3(4)
C5 C4 H4A 120.4
C3 C4 H4A 120.4
C4 C5 C6 120.2(4)
C4 C5 H5A 119.9
C6 C5 H5A 119.9
C7 C6 C5 120.6(4)
C7 C6 H6A 119.7
C5 C6 H6A 119.7
C6 C7 C8 120.2(4)
C6 C7 H7A 119.9
C8 C7 H7A 119.9
C3 C8 C7 118.8(4)
C3 C8 C9 119.4(4)
C7 C8 C9 121.8(4)
C10 C9 C14 118.2(4)
C10 C9 C8 123.5(4)
C14 C9 C8 118.3(4)
C11 C10 C9 121.8(4)
C11 C10 H10A 119.1
C9 C10 H10A 119.1
C10 C11 C12 119.3(4)
C10 C11 H11A 120.3
C12 C11 H11A 120.3
C13 C12 C11 120.7(4)
C13 C12 C15 120.7(4)
C11 C12 C15 118.5(4)
C12 C13 C14 119.6(4)
C12 C13 H13A 120.2
C14 C13 H13A 120.2
N1 C14 C13 120.8(4)
N1 C14 C9 118.9(4)
C13 C14 C9 120.3(4)
F15C C15 F15B 106.5(4)
F15C C15 F15A 105.8(4)
F15B C15 F15A 104.5(4)
F15C C15 C12 113.6(4)
F15B C15 C12 113.0(4)
F15A C15 C12 112.8(4)

loop_
_geom_bond_atom_site_label_1
_geom_bond_atom_site_label_2
_geom_bond_distance
N1 C14 1.381(5)
N1 C2 1.387(5)
N1 O1 1.395(4)
O1 C1 1.435(6)
C1 H1A 0.9800
C1 H1B 0.9800
C1 H1C 0.9800
C2 O2 1.216(5)
C2 C3 1.478(6)
C3 C8 1.382(6)
C3 C4 1.403(6)
C4 C5 1.378(6)
C4 H4A 0.9500
C5 C6 1.388(6)
C5 H5A 0.9500
C6 C7 1.377(6)
C6 H6A 0.9500
C7 C8 1.403(6)
C7 H7A 0.9500
C8 C9 1.470(6)
C9 C10 1.389(6)
C9 C14 1.409(5)
C10 C11 1.367(6)
C10 H10A 0.9500
C11 C12 1.401(6)
C11 H11A 0.9500
C12 C13 1.367(6)
C12 C15 1.482(6)
C13 C14 1.396(6)
C13 H13A 0.9500
F15A C15 1.341(5)
F15B C15 1.323(6)
F15C C15 1.322(5)

loop_
_geom_torsion_atom_site_label_1
_geom_torsion_atom_site_label_2
_geom_torsion_atom_site_label_3
_geom_torsion_atom_site_label_4
_geom_torsion
C14 N1 O1 C1 -101.0(4)
C2 N1 O1 C1 85.5(4)
C14 N1 C2 O2 -178.8(4)
O1 N1 C2 O2 -6.2(5)
C14 N1 C2 C3 1.8(6)
O1 N1 C2 C3 174.5(3)
O2 C2 C3 C8 -179.7(4)
N1 C2 C3 C8 -0.4(5)
O2 C2 C3 C4 0.9(6)
N1 C2 C3 C4 -179.8(3)
C8 C3 C4 C5 0.4(6)
C2 C3 C4 C5 179.7(4)
C3 C4 C5 C6 -0.3(6)
C4 C5 C6 C7 -0.1(6)
C5 C6 C7 C8 0.5(6)
C4 C3 C8 C7 0.0(5)
C2 C3 C8 C7 -179.4(3)
C4 C3 C8 C9 179.5(3)
C2 C3 C8 C9 0.1(5)
C6 C7 C8 C3 -0.4(6)
C6 C7 C8 C9 -179.9(3)
C3 C8 C9 C10 179.1(3)
C7 C8 C9 C10 -1.4(6)
C3 C8 C9 C14 -1.1(5)
C7 C8 C9 C14 178.4(3)
C14 C9 C10 C11 -1.0(6)
C8 C9 C10 C11 178.8(4)
C9 C10 C11 C12 -0.9(6)
C10 C11 C12 C13 1.7(6)
C10 C11 C12 C15 -176.8(4)
C11 C12 C13 C14 -0.7(6)
C15 C12 C13 C14 177.8(4)
C2 N1 C14 C13 177.3(4)
O1 N1 C14 C13 4.7(5)
C2 N1 C14 C9 -2.9(6)
O1 N1 C14 C9 -175.4(3)
C12 C13 C14 N1 178.7(4)
C12 C13 C14 C9 -1.2(6)
C10 C9 C14 N1 -177.8(3)
C8 C9 C14 N1 2.3(5)
C10 C9 C14 C13 2.0(5)
C8 C9 C14 C13 -177.8(3)
C13 C12 C15 F15C 128.3(4)
C11 C12 C15 F15C -53.1(6)
C13 C12 C15 F15B -110.3(5)
C11 C12 C15 F15B 68.3(5)
C13 C12 C15 F15A 8.0(6)
C11 C12 C15 F15A -173.5(4)
